data_1564555
loop_
_publ_author_name
'Yakushev, Ilya A.'
'Stolarov, Igor P.'
'Cherkashina, Natalia V.'
'Churakov, Andrei V.'
'Zubavichus, Yan V.'
'Markov, Alexander A.'
'Gekhman, Alexander E.'
'Vargaftik, Michael N.'

_publ_section_title
;
 Two routes to platinum-based carboxylate-bridged heterometallics
;
_journal_name_full 'Inorganica Chimica Acta'
_journal_page_first 119631
_journal_paper_doi 10.1016/j.ica.2020.119631
_journal_volume 508
_journal_year 2020
_chemical_formula_moiety 'C20 H34 Er2 O22 Pt2, 2(C2 H4 O2)'
_chemical_formula_sum 'C24 H42 Er2 O26 Pt2'
_chemical_formula_weight 1471.27
_space_group_crystal_system monoclinic
_space_group_IT_number 14
_space_group_name_Hall '-P 2yn'
_space_group_name_H-M_alt 'P 1 21/n 1'
_atom_sites_solution_hydrogens mixed
_atom_sites_solution_primary difmap
_cell_angle_alpha 90
_cell_angle_beta 90.993(14)
_cell_angle_gamma 90
_cell_formula_units_Z 2
_cell_length_a 8.7980(18)
_cell_length_b 19.483(4)
_cell_length_c 11.688(2)
_cell_measurement_reflns_used 8168
_cell_measurement_temperature 100(2)
_cell_measurement_theta_max 38.58
_cell_measurement_theta_min 2.77
_cell_volume 2003.2(7)
_computing_cell_refinement 'XDS (Kabsch, 2010)'
_computing_data_collection 'Marccd (Doyle, 2011)'
_computing_data_reduction XDS
_computing_molecular_graphics 'Bruker SHELXTL'
_computing_publication_material 'Bruker SHELXTL'
_computing_structure_refinement 'SHELXL-2017/1 (Sheldrick, 2017)'
_computing_structure_solution 'SHELXT 2014/5 (Sheldrick, 2015)'
_diffrn_ambient_temperature 100(2)
_diffrn_measured_fraction_theta_full 0.988
_diffrn_measured_fraction_theta_max 0.988
_diffrn_measurement_device_type 'Rayonix SX165 CCD'
_diffrn_measurement_method \f
_diffrn_radiation_type synchrotron
_diffrn_radiation_wavelength 0.96989
_diffrn_reflns_av_R_equivalents 0.0945
_diffrn_reflns_av_unetI/netI 0.0402
_diffrn_reflns_Laue_measured_fraction_full 0.988
_diffrn_reflns_Laue_measured_fraction_max 0.988
_diffrn_reflns_limit_h_max 10
_diffrn_reflns_limit_h_min -10
_diffrn_reflns_limit_k_max 22
_diffrn_reflns_limit_k_min -22
_diffrn_reflns_limit_l_max 13
_diffrn_reflns_limit_l_min -13
_diffrn_reflns_number 34817
_diffrn_reflns_point_group_measured_fraction_full 0.988
_diffrn_reflns_point_group_measured_fraction_max 0.988
_diffrn_reflns_theta_full 34.995
_diffrn_reflns_theta_max 34.995
_diffrn_reflns_theta_min 2.774
_exptl_absorpt_coefficient_mu 19.251
_exptl_absorpt_correction_T_max 1.000
_exptl_absorpt_correction_T_min 0.001
_exptl_absorpt_correction_type empirical
_exptl_absorpt_process_details 'XDS (Kabsch, 2010)'
_exptl_crystal_colour colourless
_exptl_crystal_density_diffrn 2.439
_exptl_crystal_description prism
_exptl_crystal_F_000 1372
_exptl_crystal_size_max 0.110
_exptl_crystal_size_mid 0.050
_exptl_crystal_size_min 0.040
_refine_diff_density_max 1.012
_refine_diff_density_min -1.671
_refine_diff_density_rms 0.214
_refine_ls_extinction_coef .
_refine_ls_extinction_method none
_refine_ls_goodness_of_fit_ref 1.098
_refine_ls_hydrogen_treatment mixed
_refine_ls_matrix_type full
_refine_ls_number_parameters 262
_refine_ls_number_reflns 3429
_refine_ls_number_restraints 1
_refine_ls_restrained_S_all 1.098
_refine_ls_R_factor_all 0.0352
_refine_ls_R_factor_gt 0.0265
_refine_ls_shift/su_max 0.001
_refine_ls_shift/su_mean 0.000
_refine_ls_structure_factor_coef Fsqd
_refine_ls_weighting_details 'w=1/[\s^2^(Fo^2^)+(0.0311P)^2^+5.9334P] where P=(Fo^2^+2Fc^2^)/3'
_refine_ls_weighting_scheme calc
_refine_ls_wR_factor_gt 0.0626
_refine_ls_wR_factor_ref 0.0735
_reflns_Friedel_coverage 0.000
_reflns_Friedel_fraction_full .
_reflns_Friedel_fraction_max .
_reflns_number_gt 3086
_reflns_number_total 3429
_reflns_threshold_expression 'I > 2\s(I)'
_cod_data_source_file ICA-2020-508-1196312.cif
_cod_data_source_block 2
_cod_depositor_comments
;
The following automatic conversions were performed:

data item '_exptl_crystal_density_meas' value 'not measured' was
changed to '?' -- the value is perceived as not measured.

Automatic conversion script
Id: cif_fix_values 8369 2020-08-20 11:38:08Z andrius 
;
_cod_original_sg_symbol_H-M 'P 21/n'
_cod_database_code 1564555
_shelx_space_group_comment
;
The symmetry employed for this shelxl refinement is uniquely defined
by the following loop, which should always be used as a source of
symmetry information in preference to the above space-group names.
They are only intended as comments.
;
_shelx_estimated_absorpt_t_min 0.226
_shelx_estimated_absorpt_t_max 0.513

loop_
_space_group_symop_operation_xyz
'x, y, z'
'-x+1/2, y+1/2, -z+1/2'
'-x, -y, -z'
'x-1/2, -y-1/2, z-1/2'

loop_
_atom_site_label
_atom_site_type_symbol
_atom_site_fract_x
_atom_site_fract_y
_atom_site_fract_z
_atom_site_U_iso_or_equiv
_atom_site_adp_type
_atom_site_occupancy
_atom_site_site_symmetry_order
_atom_site_calc_flag
_atom_site_refinement_flags_posn
_atom_site_refinement_flags_adp
_atom_site_refinement_flags_occupancy
_atom_site_disorder_assembly
_atom_site_disorder_group
Er1 Er 0.42834(3) 0.43994(2) 0.36793(2) 0.02720(10) Uani 1 1 d . . . . .
Pt1 Pt 0.49164(3) 0.32317(2) 0.19460(2) 0.03209(11) Uani 1 1 d . . . . .
O1 O 0.2077(5) 0.4734(2) 0.4616(4) 0.0364(10) Uani 1 1 d . . . . .
H1B H 0.162(10) 0.463(4) 0.533(8) 0.07(3) Uiso 1 1 d . . . . .
H1A H 0.143(8) 0.500(4) 0.433(6) 0.038(19) Uiso 1 1 d . . . . .
O11 O 0.4006(5) 0.2529(2) 0.2998(3) 0.0379(10) Uani 1 1 d . . . . .
C11 C 0.3332(7) 0.2739(3) 0.3899(5) 0.0325(13) Uani 1 1 d . . . . .
O12 O 0.3288(5) 0.33509(19) 0.4233(4) 0.0341(9) Uani 1 1 d . . . . .
C12 C 0.2549(7) 0.2193(3) 0.4581(6) 0.0370(14) Uani 1 1 d . . . . .
H12A H 0.145035 0.221636 0.443380 0.056 Uiso 1 1 calc R U . . .
H12B H 0.275887 0.226606 0.539850 0.056 Uiso 1 1 calc R U . . .
H12C H 0.292731 0.174030 0.435639 0.056 Uiso 1 1 calc R U . . .
O21 O 0.6997(5) 0.3069(2) 0.2626(4) 0.0373(10) Uani 1 1 d . . . . .
C21 C 0.7385(7) 0.3394(3) 0.3545(5) 0.0369(14) Uani 1 1 d . . . . .
O22 O 0.6580(4) 0.3828(2) 0.4042(3) 0.0355(9) Uani 1 1 d . . . . .
C22 C 0.8939(8) 0.3213(4) 0.4047(7) 0.0539(19) Uani 1 1 d . . . . .
H22A H 0.954813 0.363169 0.413215 0.081 Uiso 1 1 calc R U . . .
H22B H 0.945365 0.289361 0.353427 0.081 Uiso 1 1 calc R U . . .
H22C H 0.881760 0.299749 0.479704 0.081 Uiso 1 1 calc R U . . .
O31 O 0.5818(5) 0.39046(19) 0.0834(3) 0.0354(9) Uani 1 1 d . . . . .
C31 C 0.6149(7) 0.4514(3) 0.1190(5) 0.0316(13) Uani 1 1 d . . . . .
O32 O 0.5844(4) 0.4740(2) 0.2167(3) 0.0323(9) Uani 1 1 d . . . . .
C32 C 0.6932(7) 0.4962(3) 0.0341(6) 0.0395(15) Uani 1 1 d . . . . .
H32A H 0.646652 0.541878 0.034015 0.059 Uiso 1 1 calc R U . . .
H32B H 0.683025 0.475912 -0.042365 0.059 Uiso 1 1 calc R U . . .
H32C H 0.801168 0.500072 0.055192 0.059 Uiso 1 1 calc R U . . .
O41 O 0.2856(5) 0.3329(2) 0.1193(4) 0.0420(11) Uani 1 1 d . . . . .
C41 C 0.1977(7) 0.3812(3) 0.1544(5) 0.0376(14) Uani 1 1 d . . . . .
O42 O 0.2363(5) 0.4245(2) 0.2295(4) 0.0374(10) Uani 1 1 d . . . . .
C42 C 0.0421(7) 0.3840(4) 0.1009(6) 0.0477(17) Uani 1 1 d . . . . .
H42A H -0.024091 0.351027 0.139200 0.072 Uiso 1 1 calc R U . . .
H42B H 0.048098 0.372308 0.019572 0.072 Uiso 1 1 calc R U . . .
H42C H 0.000502 0.430328 0.109010 0.072 Uiso 1 1 calc R U . . .
O51 O 0.3394(5) 0.55134(19) 0.2931(3) 0.0325(9) Uani 1 1 d . . . . .
C51 C 0.4261(6) 0.5871(3) 0.3568(5) 0.0307(13) Uani 1 1 d . . . . .
O52 O 0.5138(4) 0.55523(17) 0.4286(3) 0.0291(9) Uani 1 1 d . . . . .
C52 C 0.4301(7) 0.6642(3) 0.3469(6) 0.0382(15) Uani 1 1 d . . . . .
H52A H 0.488323 0.683362 0.411596 0.057 Uiso 1 1 calc R U . . .
H52B H 0.326166 0.682201 0.347440 0.057 Uiso 1 1 calc R U . . .
H52C H 0.478570 0.677104 0.275143 0.057 Uiso 1 1 calc R U . . .
O61 O 0.0717(5) 0.5857(2) 0.1962(4) 0.0387(10) Uani 1 1 d D . . . .
C61 C -0.0273(6) 0.5907(3) 0.2778(5) 0.0321(13) Uani 1 1 d . . . . .
O62 O -0.0057(5) 0.5691(3) 0.3745(4) 0.0510(13) Uani 1 1 d . . . . .
C62 C -0.1743(7) 0.6262(3) 0.2423(6) 0.0407(15) Uani 1 1 d . . . . .
H62A H -0.168538 0.640595 0.162210 0.061 Uiso 1 1 calc R U . . .
H62B H -0.189774 0.666513 0.290872 0.061 Uiso 1 1 calc R U . . .
H62C H -0.259497 0.594320 0.251082 0.061 Uiso 1 1 calc R U . . .
H61 H 0.159(5) 0.574(5) 0.218(8) 0.08(3) Uiso 1 1 d D . . . .

loop_
_atom_site_aniso_label
_atom_site_aniso_U_11
_atom_site_aniso_U_22
_atom_site_aniso_U_33
_atom_site_aniso_U_23
_atom_site_aniso_U_13
_atom_site_aniso_U_12
Er1 0.02830(17) 0.02530(15) 0.02808(17) 0.00124(9) 0.00278(12) 0.00207(9)
Pt1 0.03834(18) 0.02647(16) 0.03161(18) -0.00019(10) 0.00458(13) -0.00061(10)
O1 0.028(2) 0.041(2) 0.041(3) 0.011(2) 0.006(2) 0.0072(19)
O11 0.048(3) 0.029(2) 0.036(2) 0.0030(18) 0.008(2) -0.0026(18)
C11 0.037(3) 0.027(3) 0.033(3) 0.003(2) 0.000(3) -0.004(2)
O12 0.037(2) 0.029(2) 0.037(2) 0.0035(17) 0.0033(19) -0.0011(17)
C12 0.034(3) 0.029(3) 0.048(4) 0.007(3) 0.006(3) 0.002(2)
O21 0.043(2) 0.032(2) 0.037(2) -0.0011(19) 0.006(2) 0.0052(18)
C21 0.036(3) 0.037(3) 0.038(4) 0.008(3) 0.005(3) 0.007(3)
O22 0.033(2) 0.037(2) 0.037(2) -0.0019(18) 0.0001(18) 0.0078(18)
C22 0.036(4) 0.072(5) 0.054(5) -0.007(4) -0.005(3) 0.024(3)
O31 0.050(3) 0.028(2) 0.028(2) 0.0009(17) 0.0105(19) 0.0026(18)
C31 0.029(3) 0.031(3) 0.034(3) -0.001(3) 0.002(3) 0.001(2)
O32 0.031(2) 0.028(2) 0.037(2) 0.0014(17) 0.0044(18) 0.0007(16)
C32 0.041(4) 0.035(3) 0.042(4) 0.004(3) 0.010(3) 0.002(3)
O41 0.050(3) 0.037(2) 0.038(3) -0.0045(19) -0.001(2) -0.006(2)
C41 0.041(4) 0.041(4) 0.031(3) 0.007(3) 0.000(3) -0.011(3)
O42 0.038(2) 0.038(2) 0.037(2) -0.0005(19) -0.001(2) 0.0017(19)
C42 0.038(4) 0.054(4) 0.051(4) 0.002(3) -0.006(3) -0.009(3)
O51 0.034(2) 0.029(2) 0.034(2) 0.0021(17) 0.0022(19) 0.0020(17)
C51 0.032(3) 0.035(3) 0.025(3) 0.001(2) 0.005(3) 0.004(3)
O52 0.032(2) 0.026(2) 0.029(2) 0.0022(16) 0.0009(18) 0.0028(16)
C52 0.044(4) 0.029(3) 0.042(4) 0.006(3) 0.001(3) 0.002(3)
O61 0.035(3) 0.043(3) 0.038(2) 0.004(2) 0.003(2) 0.006(2)
C61 0.021(3) 0.029(3) 0.046(4) 0.005(3) -0.002(3) 0.000(2)
O62 0.042(3) 0.065(3) 0.046(3) 0.020(2) 0.009(2) 0.017(2)
C62 0.036(3) 0.035(3) 0.051(4) 0.003(3) -0.004(3) 0.005(3)

loop_
_atom_type_symbol
_atom_type_description
_atom_type_scat_dispersion_real
_atom_type_scat_dispersion_imag
_atom_type_scat_source
C C 0.0076 0.0033 'International Tables Vol C Tables 4.2.6.8 and 6.1.1.4'
H H 0.0000 0.0000 'International Tables Vol C Tables 4.2.6.8 and 6.1.1.4'
Er Er -1.1871 8.2999 'International Tables Vol C Tables 4.2.6.8 and 6.1.1.4'
O O 0.0212 0.0123 'International Tables Vol C Tables 4.2.6.8 and 6.1.1.4'
Pt Pt -7.5264 8.5949 'International Tables Vol C Tables 4.2.6.8 and 6.1.1.4'

loop_
_geom_angle_atom_site_label_1
_geom_angle_atom_site_label_2
_geom_angle_atom_site_label_3
_geom_angle
_geom_angle_site_symmetry_1
_geom_angle_site_symmetry_3
O12 Er1 O1 78.14(15) . .
O12 Er1 O42 78.93(15) . .
O1 Er1 O42 76.36(16) . .
O12 Er1 O22 81.88(14) . .
O1 Er1 O22 140.30(16) . .
O42 Er1 O22 132.47(14) . .
O12 Er1 O32 133.33(14) . .
O1 Er1 O32 140.65(15) . .
O42 Er1 O32 86.58(14) . .
O22 Er1 O32 75.94(14) . .
O12 Er1 O52 80.46(13) . 3_666
O1 Er1 O52 72.07(15) . 3_666
O42 Er1 O52 145.14(14) . 3_666
O22 Er1 O52 71.01(13) . 3_666
O32 Er1 O52 127.62(13) . 3_666
O12 Er1 O51 139.14(14) . .
O1 Er1 O51 70.07(15) . .
O42 Er1 O51 69.29(14) . .
O22 Er1 O51 138.79(14) . .
O32 Er1 O51 70.76(13) . .
O52 Er1 O51 111.98(12) 3_666 .
O12 Er1 O52 146.68(14) . .
O1 Er1 O52 82.11(14) . .
O42 Er1 O52 121.93(13) . .
O22 Er1 O52 97.10(13) . .
O32 Er1 O52 77.33(13) . .
O52 Er1 O52 67.98(14) 3_666 .
O51 Er1 O52 52.68(14) . .
O12 Er1 Pt1 67.01(10) . .
O1 Er1 Pt1 132.07(11) . .
O42 Er1 Pt1 65.75(10) . .
O22 Er1 Pt1 66.73(10) . .
O32 Er1 Pt1 66.58(10) . .
O52 Er1 Pt1 129.17(8) 3_666 .
O51 Er1 Pt1 118.27(10) . .
O52 Er1 Pt1 142.89(9) . .
O21 Pt1 O41 175.62(16) . .
O21 Pt1 O11 91.19(17) . .
O41 Pt1 O11 88.07(18) . .
O21 Pt1 O31 89.52(17) . .
O41 Pt1 O31 91.04(18) . .
O11 Pt1 O31 177.39(16) . .
O21 Pt1 Er1 91.70(12) . .
O41 Pt1 Er1 92.63(12) . .
O11 Pt1 Er1 91.27(12) . .
O31 Pt1 Er1 91.22(11) . .
C11 O11 Pt1 118.5(4) . .
O12 C11 O11 125.1(5) . .
O12 C11 C12 119.3(5) . .
O11 C11 C12 115.6(5) . .
C11 O12 Er1 137.4(4) . .
C21 O21 Pt1 118.7(4) . .
O22 C21 O21 125.1(6) . .
O22 C21 C22 119.3(6) . .
O21 C21 C22 115.6(5) . .
C21 O22 Er1 137.0(4) . .
C31 O31 Pt1 118.6(4) . .
O32 C31 O31 124.4(5) . .
O32 C31 C32 120.3(5) . .
O31 C31 C32 115.3(5) . .
C31 O32 Er1 136.1(4) . .
C41 O41 Pt1 118.1(4) . .
O42 C41 O41 123.7(6) . .
O42 C41 C42 120.1(6) . .
O41 C41 C42 116.2(6) . .
C41 O42 Er1 138.7(4) . .
C51 O51 Er1 95.3(3) . .
O51 C51 O52 117.7(5) . .
O51 C51 C52 121.2(5) . .
O52 C51 C52 121.1(5) . .
C51 O52 Er1 137.1(3) . 3_666
C51 O52 Er1 94.3(3) . .
Er1 O52 Er1 112.02(14) 3_666 .
O62 C61 O61 123.8(5) . .
O62 C61 C62 121.9(5) . .
O61 C61 C62 114.3(5) . .

loop_
_geom_bond_atom_site_label_1
_geom_bond_atom_site_label_2
_geom_bond_distance
_geom_bond_site_symmetry_2
Er1 O12 2.319(4) .
Er1 O1 2.338(4) .
Er1 O42 2.339(4) .
Er1 O22 2.339(4) .
Er1 O32 2.352(4) .
Er1 O52 2.425(4) 3_666
Er1 O51 2.463(4) .
Er1 O52 2.469(4) .
Er1 Pt1 3.1031(5) .
Pt1 O21 2.008(4) .
Pt1 O41 2.011(5) .
Pt1 O11 2.015(4) .
Pt1 O31 2.018(4) .
O11 C11 1.285(7) .
C11 O12 1.255(7) .
C11 C12 1.504(8) .
O21 C21 1.287(8) .
C21 O22 1.252(7) .
C21 C22 1.520(9) .
O31 C31 1.289(7) .
C31 O32 1.258(7) .
C31 C32 1.498(8) .
O41 C41 1.290(8) .
C41 O42 1.259(8) .
C41 C42 1.496(9) .
O51 C51 1.267(7) .
C51 O52 1.290(7) .
C51 C52 1.506(8) .
O61 C61 1.306(7) .
C61 O62 1.218(7) .
C61 C62 1.518(8) .

loop_
_geom_hbond_atom_site_label_D
_geom_hbond_atom_site_label_H
_geom_hbond_atom_site_label_A
_geom_hbond_distance_DH
_geom_hbond_distance_HA
_geom_hbond_distance_DA
_geom_hbond_angle_DHA
_geom_hbond_site_symmetry_A
_geom_hbond_publ_flag
O1 H1A O62 0.83(7) 2.00(7) 2.824(6) 175(7) . yes
O1 H1B O62 0.95(9) 1.88(9) 2.763(6) 154(7) 3_566 yes

loop_
_geom_torsion_atom_site_label_1
_geom_torsion_atom_site_label_2
_geom_torsion_atom_site_label_3
_geom_torsion_atom_site_label_4
_geom_torsion
_geom_torsion_site_symmetry_1
_geom_torsion_site_symmetry_2
_geom_torsion_site_symmetry_3
_geom_torsion_site_symmetry_4
Pt1 O11 C11 O12 -5.7(8) . . . .
Pt1 O11 C11 C12 174.2(4) . . . .
O11 C11 O12 Er1 -3.4(10) . . . .
C12 C11 O12 Er1 176.7(4) . . . .
Pt1 O21 C21 O22 -2.5(8) . . . .
Pt1 O21 C21 C22 176.6(4) . . . .
O21 C21 O22 Er1 -7.9(10) . . . .
C22 C21 O22 Er1 173.1(5) . . . .
Pt1 O31 C31 O32 -5.7(8) . . . .
Pt1 O31 C31 C32 175.1(4) . . . .
O31 C31 O32 Er1 -13.9(9) . . . .
C32 C31 O32 Er1 165.3(4) . . . .
Pt1 O41 C41 O42 3.3(8) . . . .
Pt1 O41 C41 C42 -176.4(4) . . . .
O41 C41 O42 Er1 -14.3(9) . . . .
C42 C41 O42 Er1 165.5(4) . . . .
Er1 O51 C51 O52 -1.3(5) . . . .
Er1 O51 C51 C52 177.0(5) . . . .
O51 C51 O52 Er1 -128.1(5) . . . 3_666
C52 C51 O52 Er1 53.6(8) . . . 3_666
O51 C51 O52 Er1 1.3(5) . . . .
C52 C51 O52 Er1 -177.0(5) . . . .
